data_4064717
loop_
_publ_author_name
'Miyazaki, Takamasa'
'Tanabe, Yoshiaki'
'Yuki, Masahiro'
'Miyake, Yoshihiro'
'Nishibayashi, Yoshiaki'

_publ_section_title
;
 Propargylic Substitution Reaction Catalyzed by Group IV (Ti, Zr, Hf)--Ru
 Heterobimetallic Complexes
;
_journal_issue 11
_journal_name_full Organometallics
_journal_page_first 3194
_journal_paper_doi 10.1021/om200292p
_journal_volume 30
_journal_year 2011
_chemical_formula_moiety 'C37 H52 Cl3 P2 Ru Ti '
_chemical_formula_sum 'C37 H52 Cl3 P2 Ru Ti'
_chemical_formula_weight 814.09
_space_group_IT_number 2
_symmetry_cell_setting triclinic
_symmetry_Int_Tables_number 2
_symmetry_space_group_name_Hall '-P 1'
_symmetry_space_group_name_H-M 'P -1'
_cell_angle_alpha 79.8881(18)
_cell_angle_beta 74.1678(18)
_cell_angle_gamma 69.4050(19)
_cell_formula_units_Z 2
_cell_length_a 10.0045(7)
_cell_length_b 13.7329(9)
_cell_length_c 15.2026(9)
_cell_measurement_reflns_used 20557
_cell_measurement_temperature 173.1
_cell_measurement_theta_max 27.4
_cell_measurement_theta_min 3.0
_cell_volume 1873.7(2)
_computing_cell_refinement PROCESS-AUTO
_computing_data_collection PROCESS-AUTO
_computing_data_reduction CrystalStructure
_computing_publication_material 'CrystalStructure 3.8'
_computing_structure_refinement CRYSTALS
_computing_structure_solution SIR97
_diffrn_ambient_temperature 173.1
_diffrn_detector_area_resol_mean 10.00
_diffrn_measured_fraction_theta_full 0.998
_diffrn_measured_fraction_theta_max 0.998
_diffrn_measurement_device_type 'Rigaku RAXIS-RAPID'
_diffrn_measurement_method \w
_diffrn_radiation_type 'Mo K\a'
_diffrn_radiation_wavelength 0.71075
_diffrn_reflns_av_R_equivalents 0.052
_diffrn_reflns_limit_h_max 12
_diffrn_reflns_limit_h_min -12
_diffrn_reflns_limit_k_max 17
_diffrn_reflns_limit_k_min -17
_diffrn_reflns_limit_l_max 18
_diffrn_reflns_limit_l_min -19
_diffrn_reflns_number 30425
_diffrn_reflns_theta_full 27.45
_diffrn_reflns_theta_max 27.45
_exptl_absorpt_coefficient_mu 0.940
_exptl_absorpt_correction_T_max 0.829
_exptl_absorpt_correction_T_min 0.674
_exptl_absorpt_correction_type multi-scan
_exptl_absorpt_process_details
;
    Higashi, T. (1995). Program for Absorption Correction.
    Rigaku Corporation, Tokyo, Japan.
;
_exptl_crystal_colour brown
_exptl_crystal_density_diffrn 1.443
_exptl_crystal_density_method 'not measured'
_exptl_crystal_description block
_exptl_crystal_F_000 842.00
_exptl_crystal_size_max 0.50
_exptl_crystal_size_mid 0.30
_exptl_crystal_size_min 0.20
_refine_diff_density_max 2.21
_refine_diff_density_min -2.44
_refine_ls_extinction_method none
_refine_ls_goodness_of_fit_ref 1.000
_refine_ls_hydrogen_treatment refall
_refine_ls_number_parameters 404
_refine_ls_number_reflns 8540
_refine_ls_R_factor_gt 0.0444
_refine_ls_shift/su_max 0.0000
_refine_ls_structure_factor_coef Fsqd
_refine_ls_weighting_details 'w = 1/[2.2330\s(Fo^2^)]/(4Fo^2^)'
_refine_ls_weighting_scheme calc
_refine_ls_wR_factor_ref 0.0969
_reflns_number_gt 5141
_reflns_number_total 8540
_reflns_threshold_expression F^2^>2.0\s(F^2^)
_cod_data_source_file om200292p_si_002.cif
_cod_data_source_block '_1c'
_cod_original_formula_sum 'C37 H52 Cl3 P2 Ru Ti '
_cod_database_code 4064717

loop_
_symmetry_equiv_pos_site_id
_symmetry_equiv_pos_as_xyz
1 +X,+Y,+Z
2 -X,-Y,-Z

loop_
_atom_site_label
_atom_site_type_symbol
_atom_site_fract_x
_atom_site_fract_y
_atom_site_fract_z
_atom_site_U_iso_or_equiv
_atom_site_adp_type
_atom_site_occupancy
_atom_site_symmetry_multiplicity
_atom_site_calc_flag
_atom_site_refinement_flags
Ru(1) Ru 0.73770(4) 0.09750(3) 0.26384(2) 0.02994(10) Uani 1.00 1 d .
Ti(1) Ti 0.85794(9) 0.33059(6) -0.01399(5) 0.0314(2) Uani 1.00 1 d .
Cl(1) Cl 0.72397(14) 0.48320(9) 0.06082(9) 0.0490(3) Uani 1.00 1 d .
Cl(2) Cl 0.93570(16) 0.41980(11) -0.15718(9) 0.0595(4) Uani 1.00 1 d .
Cl(3) Cl 0.88630(12) -0.01764(8) 0.14232(7) 0.0330(3) Uani 1.00 1 d .
P(1) P 0.59910(13) 0.19139(9) 0.15950(8) 0.0307(3) Uani 1.00 1 d .
P(2) P 0.89627(13) 0.19347(9) 0.22667(8) 0.0313(3) Uani 1.00 1 d .
C(1) C 0.6755(4) 0.2456(3) 0.0457(2) 0.0256(11) Uani 1.00 1 d .
C(2) C 0.7855(4) 0.1855(3) -0.0225(2) 0.0293(12) Uani 1.00 1 d .
C(3) C 0.7891(4) 0.2456(3) -0.1072(2) 0.0351(13) Uani 1.00 1 d .
C(4) C 0.6772(4) 0.3424(3) -0.0934(2) 0.0363(13) Uani 1.00 1 d .
C(5) C 0.6077(4) 0.3418(3) -0.0013(2) 0.0326(13) Uani 1.00 1 d .
C(6) C 0.5263(5) 0.1055(3) 0.1189(2) 0.0396(14) Uani 1.00 1 d .
C(7) C 0.4393(5) 0.1504(4) 0.0447(3) 0.0547(17) Uani 1.00 1 d .
C(8) C 0.4320(5) 0.2989(3) 0.1974(3) 0.0461(15) Uani 1.00 1 d .
C(9) C 0.4552(5) 0.3861(4) 0.2342(3) 0.0595(17) Uani 1.00 1 d .
C(10) C 0.9717(4) 0.2395(3) 0.1093(2) 0.0297(12) Uani 1.00 1 d .
C(11) C 1.0363(4) 0.1774(3) 0.0342(2) 0.0308(12) Uani 1.00 1 d .
C(12) C 1.1089(4) 0.2305(3) -0.0388(3) 0.0371(13) Uani 1.00 1 d .
C(13) C 1.0965(5) 0.3255(3) -0.0085(3) 0.0423(15) Uani 1.00 1 d .
C(14) C 1.0139(4) 0.3312(3) 0.0814(3) 0.0356(14) Uani 1.00 1 d .
C(15) C 1.0772(4) 0.1236(3) 0.2561(3) 0.0411(14) Uani 1.00 1 d .
C(16) C 1.1657(5) 0.0238(3) 0.2101(3) 0.0494(16) Uani 1.00 1 d .
C(17) C 0.8315(5) 0.3138(3) 0.2857(3) 0.0442(15) Uani 1.00 1 d .
C(18) C 0.9413(6) 0.3466(3) 0.3173(3) 0.0588(19) Uani 1.00 1 d .
C(19) C 0.6709(6) -0.0354(4) 0.3469(3) 0.0464(17) Uani 1.00 1 d .
C(20) C 0.7901(5) -0.0259(3) 0.3755(2) 0.0377(14) Uani 1.00 1 d .
C(21) C 0.7416(5) 0.0716(3) 0.4123(2) 0.0390(14) Uani 1.00 1 d .
C(22) C 0.5944(5) 0.1260(4) 0.4027(2) 0.0444(15) Uani 1.00 1 d .
C(23) C 0.5508(5) 0.0552(4) 0.3660(3) 0.0505(17) Uani 1.00 1 d .
C(24) C 0.6744(7) -0.1304(4) 0.3088(3) 0.086(2) Uani 1.00 1 d .
C(25) C 0.9326(6) -0.1119(3) 0.3784(3) 0.0623(18) Uani 1.00 1 d .
C(26) C 0.8176(6) 0.1064(4) 0.4668(3) 0.0592(19) Uani 1.00 1 d .
C(27) C 0.4955(6) 0.2222(4) 0.4476(3) 0.087(2) Uani 1.00 1 d .
C(28) C 0.3955(6) 0.0689(5) 0.3649(3) 0.095(2) Uani 1.00 1 d .
C(29) C 0.6333(7) 0.6140(4) 0.2805(4) 0.0767(18) Uiso 1.00 1 d .
C(30) C 0.5596(7) 0.6950(5) 0.2298(4) 0.088(2) Uiso 1.00 1 d .
C(31) C 0.4125(8) 0.7391(5) 0.2649(4) 0.093(2) Uiso 1.00 1 d .
C(32) C 0.3438(8) 0.7010(5) 0.3430(4) 0.103(2) Uiso 1.00 1 d .
C(33) C 0.4149(9) 0.6194(6) 0.3960(5) 0.110(2) Uiso 1.00 1 d .
C(34) C 0.5678(7) 0.5750(5) 0.3624(4) 0.086(2) Uiso 1.00 1 d .
C(35) C 0.9461(7) 0.4593(5) 0.5857(4) 0.0812(19) Uiso 1.00 1 d .
C(36) C 0.8548(8) 0.5340(5) 0.5376(4) 0.095(2) Uiso 1.00 1 d .
C(37) C 0.9104(7) 0.5753(5) 0.4527(4) 0.0818(19) Uiso 1.00 1 d .
H(1) H 0.8415 0.1141 -0.0133 0.035 Uiso 1.00 1 c R
H(2) H 0.8456 0.2213 -0.1651 0.042 Uiso 1.00 1 c R
H(3) H 0.6469 0.3950 -0.1402 0.044 Uiso 1.00 1 c R
H(4) H 0.5235 0.3956 0.0257 0.039 Uiso 1.00 1 c R
H(5) H 0.6077 0.0478 0.0957 0.047 Uiso 1.00 1 c R
H(6) H 0.4640 0.0817 0.1708 0.047 Uiso 1.00 1 c R
H(7) H 0.3830 0.1074 0.0444 0.066 Uiso 1.00 1 c R
H(8) H 0.3756 0.2189 0.0570 0.066 Uiso 1.00 1 c R
H(9) H 0.5050 0.1527 -0.0134 0.066 Uiso 1.00 1 c R
H(10) H 0.3880 0.3279 0.1467 0.055 Uiso 1.00 1 c R
H(11) H 0.3674 0.2711 0.2446 0.055 Uiso 1.00 1 c R
H(12) H 0.5276 0.3571 0.2694 0.071 Uiso 1.00 1 c R
H(13) H 0.4869 0.4313 0.1844 0.071 Uiso 1.00 1 c R
H(14) H 0.3656 0.4244 0.2719 0.071 Uiso 1.00 1 c R
H(15) H 1.0367 0.1080 0.0351 0.037 Uiso 1.00 1 c R
H(16) H 1.1692 0.2029 -0.0947 0.045 Uiso 1.00 1 c R
H(17) H 1.1453 0.3735 -0.0415 0.051 Uiso 1.00 1 c R
H(18) H 0.9958 0.3844 0.1196 0.043 Uiso 1.00 1 c R
H(19) H 1.1338 0.1697 0.2389 0.049 Uiso 1.00 1 c R
H(20) H 1.0604 0.1066 0.3206 0.049 Uiso 1.00 1 c R
H(21) H 1.2390 -0.0172 0.2422 0.059 Uiso 1.00 1 c R
H(22) H 1.1026 -0.0145 0.2107 0.059 Uiso 1.00 1 c R
H(23) H 1.2109 0.0405 0.1484 0.059 Uiso 1.00 1 c R
H(24) H 0.7885 0.3696 0.2450 0.053 Uiso 1.00 1 c R
H(25) H 0.7584 0.3057 0.3388 0.053 Uiso 1.00 1 c R
H(26) H 0.8898 0.4035 0.3541 0.071 Uiso 1.00 1 c R
H(27) H 0.9955 0.2894 0.3522 0.071 Uiso 1.00 1 c R
H(28) H 1.0066 0.3671 0.2652 0.071 Uiso 1.00 1 c R
H(29) H 0.5836 -0.1178 0.2933 0.103 Uiso 1.00 1 c R
H(30) H 0.6901 -0.1884 0.3535 0.103 Uiso 1.00 1 c R
H(31) H 0.7517 -0.1449 0.2554 0.103 Uiso 1.00 1 c R
H(32) H 0.9151 -0.1660 0.4237 0.075 Uiso 1.00 1 c R
H(33) H 0.9741 -0.1390 0.3201 0.075 Uiso 1.00 1 c R
H(34) H 0.9985 -0.0851 0.3932 0.075 Uiso 1.00 1 c R
H(35) H 0.9117 0.0563 0.4667 0.071 Uiso 1.00 1 c R
H(36) H 0.7612 0.1128 0.5282 0.071 Uiso 1.00 1 c R
H(37) H 0.8282 0.1720 0.4403 0.071 Uiso 1.00 1 c R
H(38) H 0.5421 0.2745 0.4318 0.104 Uiso 1.00 1 c R
H(39) H 0.4066 0.2469 0.4274 0.104 Uiso 1.00 1 c R
H(40) H 0.4749 0.2068 0.5123 0.104 Uiso 1.00 1 c R
H(41) H 0.3419 0.0581 0.4258 0.114 Uiso 1.00 1 c R
H(42) H 0.3511 0.1376 0.3400 0.114 Uiso 1.00 1 c R
H(43) H 0.3952 0.0196 0.3283 0.114 Uiso 1.00 1 c R
H(44) H 0.7358 0.5828 0.2580 0.092 Uiso 1.00 1 c R
H(45) H 0.6075 0.7205 0.1721 0.106 Uiso 1.00 1 c R
H(46) H 0.3584 0.7987 0.2322 0.112 Uiso 1.00 1 c R
H(47) H 0.2407 0.7319 0.3629 0.124 Uiso 1.00 1 c R
H(48) H 0.3646 0.5935 0.4526 0.133 Uiso 1.00 1 c R
H(49) H 0.6238 0.5185 0.3969 0.103 Uiso 1.00 1 c R
H(50) H 0.9083 0.4323 0.6456 0.097 Uiso 1.00 1 c R
H(51) H 0.7521 0.5573 0.5632 0.113 Uiso 1.00 1 c R
H(52) H 0.8464 0.6290 0.4206 0.098 Uiso 1.00 1 c R

loop_
_atom_site_aniso_label
_atom_site_aniso_U_11
_atom_site_aniso_U_22
_atom_site_aniso_U_33
_atom_site_aniso_U_12
_atom_site_aniso_U_13
_atom_site_aniso_U_23
Ru(1) 0.0287(2) 0.0357(2) 0.0309(2) -0.01491(17) -0.01261(16) 0.00207(16)
Ti(1) 0.0287(4) 0.0291(4) 0.0407(4) -0.0138(3) -0.0134(3) 0.0043(3)
Cl(1) 0.0404(7) 0.0315(6) 0.0816(9) -0.0084(5) -0.0248(6) -0.0109(6)
Cl(2) 0.0597(9) 0.0740(9) 0.0539(8) -0.0416(7) -0.0210(7) 0.0263(7)
Cl(3) 0.0321(6) 0.0306(6) 0.0395(6) -0.0131(5) -0.0110(5) -0.0008(4)
P(1) 0.0233(6) 0.0376(7) 0.0345(6) -0.0135(5) -0.0103(5) 0.0022(5)
P(2) 0.0308(7) 0.0295(6) 0.0406(6) -0.0125(5) -0.0177(5) 0.0001(5)
C(1) 0.020(2) 0.028(2) 0.033(2) -0.0117(19) -0.0112(19) 0.0023(18)
C(2) 0.025(2) 0.029(2) 0.040(2) -0.011(2) -0.014(2) -0.004(2)
C(3) 0.035(2) 0.042(2) 0.035(2) -0.018(2) -0.012(2) -0.002(2)
C(4) 0.038(2) 0.039(2) 0.039(2) -0.016(2) -0.023(2) 0.010(2)
C(5) 0.021(2) 0.034(2) 0.043(2) -0.005(2) -0.014(2) 0.000(2)
C(6) 0.031(2) 0.053(3) 0.045(2) -0.025(2) -0.014(2) 0.003(2)
C(7) 0.049(3) 0.075(3) 0.058(3) -0.035(2) -0.029(2) 0.007(2)
C(8) 0.036(3) 0.052(3) 0.043(2) -0.010(2) -0.008(2) 0.003(2)
C(9) 0.054(3) 0.056(3) 0.053(3) -0.003(3) -0.009(2) -0.001(2)
C(10) 0.025(2) 0.023(2) 0.048(2) -0.0092(19) -0.018(2) -0.002(2)
C(11) 0.023(2) 0.028(2) 0.045(2) -0.010(2) -0.015(2) 0.002(2)
C(12) 0.027(2) 0.037(2) 0.049(2) -0.013(2) -0.008(2) -0.001(2)
C(13) 0.029(2) 0.045(3) 0.061(3) -0.025(2) -0.018(2) 0.012(2)
C(14) 0.034(2) 0.032(2) 0.051(3) -0.013(2) -0.023(2) -0.002(2)
C(15) 0.035(2) 0.042(2) 0.053(3) -0.016(2) -0.023(2) 0.005(2)
C(16) 0.032(2) 0.047(3) 0.078(3) -0.016(2) -0.030(2) 0.006(2)
C(17) 0.050(3) 0.042(2) 0.046(2) -0.014(2) -0.020(2) -0.003(2)
C(18) 0.080(4) 0.045(3) 0.070(3) -0.023(3) -0.040(3) -0.009(2)
C(19) 0.067(4) 0.057(3) 0.034(2) -0.049(3) -0.009(2) 0.004(2)
C(20) 0.050(3) 0.035(2) 0.032(2) -0.020(2) -0.013(2) 0.007(2)
C(21) 0.048(3) 0.041(2) 0.033(2) -0.018(2) -0.016(2) 0.003(2)
C(22) 0.039(3) 0.054(3) 0.027(2) -0.007(2) -0.003(2) 0.005(2)
C(23) 0.039(3) 0.093(4) 0.025(2) -0.035(3) -0.008(2) 0.011(2)
C(24) 0.154(6) 0.101(4) 0.046(3) -0.101(4) -0.022(3) 0.009(3)
C(25) 0.078(4) 0.046(3) 0.052(3) -0.014(3) -0.018(3) 0.015(2)
C(26) 0.093(4) 0.065(3) 0.042(2) -0.045(3) -0.032(3) 0.006(2)
C(27) 0.081(4) 0.083(4) 0.044(3) 0.013(3) 0.008(3) 0.006(3)
C(28) 0.059(4) 0.190(7) 0.052(3) -0.080(4) -0.015(3) 0.033(4)

loop_
_atom_type_symbol
_atom_type_description
_atom_type_scat_dispersion_real
_atom_type_scat_dispersion_imag
_atom_type_scat_source
C C 0.003 0.002
;
International Tables for Crystallography
(1992, Vol. C, Tables 4.2.6.8 and 6.1.1.4)
;
H H 0.000 0.000
;
International Tables for Crystallography
(1992, Vol. C, Table 6.1.1.4)
;
P P 0.102 0.094
;
International Tables for Crystallography
(1992, Vol. C, Tables 4.2.6.8 and 6.1.1.4)
;
Cl Cl 0.148 0.159
;
International Tables for Crystallography
(1992, Vol. C, Tables 4.2.6.8 and 6.1.1.4)
;
Ti Ti 0.278 0.446
;
International Tables for Crystallography
(1992, Vol. C, Tables 4.2.6.8 and 6.1.1.4)
;
Ru Ru -1.259 0.836
;
International Tables for Crystallography
(1992, Vol. C, Tables 4.2.6.8 and 6.1.1.4)
;

loop_
_geom_angle_atom_site_label_1
_geom_angle_atom_site_label_2
_geom_angle_atom_site_label_3
_geom_angle
_geom_angle_publ_flag
_geom_angle_site_symmetry_1
_geom_angle_site_symmetry_3
Cl(3) Ru(1) P(1) 86.41(3) yes . .
Cl(3) Ru(1) P(2) 91.77(4) yes . .
Cl(3) Ru(1) C(19) 89.29(12) yes . .
Cl(3) Ru(1) C(20) 93.75(11) yes . .
Cl(3) Ru(1) C(21) 128.12(11) yes . .
Cl(3) Ru(1) C(22) 151.80(14) yes . .
Cl(3) Ru(1) C(23) 118.79(17) yes . .
P(1) Ru(1) P(2) 95.35(4) yes . .
P(1) Ru(1) C(19) 115.79(16) yes . .
P(1) Ru(1) C(20) 153.31(16) yes . .
P(1) Ru(1) C(21) 143.93(11) yes . .
P(1) Ru(1) C(22) 107.14(12) yes . .
P(1) Ru(1) C(23) 94.95(13) yes . .
P(2) Ru(1) C(19) 148.85(16) yes . .
P(2) Ru(1) C(20) 111.31(16) yes . .
P(2) Ru(1) C(21) 93.73(15) yes . .
P(2) Ru(1) C(22) 110.85(17) yes . .
P(2) Ru(1) C(23) 148.26(17) yes . .
C(19) Ru(1) C(20) 37.6(2) yes . .
C(19) Ru(1) C(21) 62.0(2) yes . .
C(19) Ru(1) C(22) 62.61(19) yes . .
C(19) Ru(1) C(23) 36.37(19) yes . .
C(20) Ru(1) C(21) 37.12(17) yes . .
C(20) Ru(1) C(22) 62.97(15) yes . .
C(20) Ru(1) C(23) 61.68(18) yes . .
C(21) Ru(1) C(22) 37.58(18) yes . .
C(21) Ru(1) C(23) 61.5(2) yes . .
C(22) Ru(1) C(23) 37.4(2) yes . .
Cl(1) Ti(1) Cl(2) 94.87(5) yes . .
Cl(1) Ti(1) C(1) 95.72(9) yes . .
Cl(1) Ti(1) C(2) 129.69(10) yes . .
Cl(1) Ti(1) C(3) 129.94(10) yes . .
Cl(1) Ti(1) C(4) 95.65(10) yes . .
Cl(1) Ti(1) C(5) 77.38(11) yes . .
Cl(1) Ti(1) C(10) 94.88(10) yes . .
Cl(1) Ti(1) C(11) 129.05(12) yes . .
Cl(1) Ti(1) C(12) 131.50(15) yes . .
Cl(1) Ti(1) C(13) 97.50(13) yes . .
Cl(1) Ti(1) C(14) 77.61(10) yes . .
Cl(2) Ti(1) C(1) 134.79(11) yes . .
Cl(2) Ti(1) C(2) 115.57(10) yes . .
Cl(2) Ti(1) C(3) 82.25(11) yes . .
Cl(2) Ti(1) C(4) 77.96(11) yes . .
Cl(2) Ti(1) C(5) 107.32(11) yes . .
Cl(2) Ti(1) C(10) 134.39(12) yes . .
Cl(2) Ti(1) C(11) 116.56(10) yes . .
Cl(2) Ti(1) C(12) 83.14(11) yes . .
Cl(2) Ti(1) C(13) 77.34(12) yes . .
Cl(2) Ti(1) C(14) 105.91(12) yes . .
C(1) Ti(1) C(2) 34.50(12) yes . .
C(1) Ti(1) C(3) 57.76(14) yes . .
C(1) Ti(1) C(4) 57.32(14) yes . .
C(1) Ti(1) C(5) 34.41(13) yes . .
C(1) Ti(1) C(10) 88.15(15) yes . .
C(1) Ti(1) C(11) 89.26(14) yes . .
C(1) Ti(1) C(12) 119.69(15) yes . .
C(1) Ti(1) C(13) 143.75(14) yes . .
C(1) Ti(1) C(14) 119.28(14) yes . .
C(2) Ti(1) C(3) 34.45(14) yes . .
C(2) Ti(1) C(4) 56.96(15) yes . .
C(2) Ti(1) C(5) 56.38(14) yes . .
C(2) Ti(1) C(10) 90.94(16) yes . .
C(2) Ti(1) C(11) 72.86(16) yes . .
C(2) Ti(1) C(12) 92.98(16) yes . .
C(2) Ti(1) C(13) 126.55(15) yes . .
C(2) Ti(1) C(14) 124.95(14) yes . .
C(3) Ti(1) C(4) 34.66(13) yes . .
C(3) Ti(1) C(5) 56.65(14) yes . .
C(3) Ti(1) C(10) 122.42(15) yes . .
C(3) Ti(1) C(11) 95.02(16) yes . .
C(3) Ti(1) C(12) 97.96(17) yes . .
C(3) Ti(1) C(13) 129.67(15) yes . .
C(3) Ti(1) C(14) 151.27(13) yes . .
C(4) Ti(1) C(5) 33.57(14) yes . .
C(4) Ti(1) C(10) 144.70(16) yes . .
C(4) Ti(1) C(11) 128.02(17) yes . .
C(4) Ti(1) C(12) 130.49(16) yes . .
C(4) Ti(1) C(13) 152.85(15) yes . .
C(4) Ti(1) C(14) 172.38(13) yes . .
C(5) Ti(1) C(10) 118.29(14) yes . .
C(5) Ti(1) C(11) 123.39(15) yes . .
C(5) Ti(1) C(12) 149.33(17) yes . .
C(5) Ti(1) C(13) 173.21(16) yes . .
C(5) Ti(1) C(14) 139.64(14) yes . .
C(10) Ti(1) C(11) 34.48(14) yes . .
C(10) Ti(1) C(12) 57.75(14) yes . .
C(10) Ti(1) C(13) 57.23(15) yes . .
C(10) Ti(1) C(14) 34.58(16) yes . .
C(11) Ti(1) C(12) 34.15(14) yes . .
C(11) Ti(1) C(13) 56.55(16) yes . .
C(11) Ti(1) C(14) 56.50(16) yes . .
C(12) Ti(1) C(13) 34.61(18) yes . .
C(12) Ti(1) C(14) 56.99(16) yes . .
C(13) Ti(1) C(14) 33.73(15) yes . .
Ru(1) P(1) C(1) 123.78(14) yes . .
Ru(1) P(1) C(6) 109.91(14) yes . .
Ru(1) P(1) C(8) 119.12(16) yes . .
C(1) P(1) C(6) 96.5(2) yes . .
C(1) P(1) C(8) 101.73(18) yes . .
C(6) P(1) C(8) 101.6(2) yes . .
Ru(1) P(2) C(10) 124.34(18) yes . .
Ru(1) P(2) C(15) 114.42(16) yes . .
Ru(1) P(2) C(17) 115.04(17) yes . .
C(10) P(2) C(15) 95.54(19) yes . .
C(10) P(2) C(17) 101.4(2) yes . .
C(15) P(2) C(17) 102.5(2) yes . .
Ti(1) C(1) P(1) 135.0(2) yes . .
Ti(1) C(1) C(2) 72.2(2) yes . .
Ti(1) C(1) C(5) 73.3(2) yes . .
P(1) C(1) C(2) 124.4(2) yes . .
P(1) C(1) C(5) 126.7(2) yes . .
C(2) C(1) C(5) 105.8(3) yes . .
Ti(1) C(2) C(1) 73.3(2) yes . .
Ti(1) C(2) C(3) 71.6(3) yes . .
C(1) C(2) C(3) 108.9(3) yes . .
Ti(1) C(3) C(2) 74.0(3) yes . .
Ti(1) C(3) C(4) 73.9(3) yes . .
C(2) C(3) C(4) 107.8(3) yes . .
Ti(1) C(4) C(3) 71.5(3) yes . .
Ti(1) C(4) C(5) 74.3(3) yes . .
C(3) C(4) C(5) 107.9(3) yes . .
Ti(1) C(5) C(1) 72.3(2) yes . .
Ti(1) C(5) C(4) 72.1(2) yes . .
C(1) C(5) C(4) 109.5(3) yes . .
P(1) C(6) C(7) 118.6(3) yes . .
P(1) C(8) C(9) 114.9(3) yes . .
Ti(1) C(10) P(2) 131.9(2) yes . .
Ti(1) C(10) C(11) 72.5(2) yes . .
Ti(1) C(10) C(14) 73.3(2) yes . .
P(2) C(10) C(11) 125.2(3) yes . .
P(2) C(10) C(14) 126.9(3) yes . .
C(11) C(10) C(14) 105.9(3) yes . .
Ti(1) C(11) C(10) 73.1(2) yes . .
Ti(1) C(11) C(12) 72.0(2) yes . .
C(10) C(11) C(12) 109.6(4) yes . .
Ti(1) C(12) C(11) 73.8(2) yes . .
Ti(1) C(12) C(13) 73.7(2) yes . .
C(11) C(12) C(13) 107.3(3) yes . .
Ti(1) C(13) C(12) 71.7(3) yes . .
Ti(1) C(13) C(14) 73.9(3) yes . .
C(12) C(13) C(14) 108.5(4) yes . .
Ti(1) C(14) C(10) 72.1(3) yes . .
Ti(1) C(14) C(13) 72.4(3) yes . .
C(10) C(14) C(13) 108.7(4) yes . .
P(2) C(15) C(16) 115.3(4) yes . .
P(2) C(17) C(18) 119.5(3) yes . .
Ru(1) C(19) C(20) 70.5(3) yes . .
Ru(1) C(19) C(23) 73.1(3) yes . .
Ru(1) C(19) C(24) 125.1(3) yes . .
C(20) C(19) C(23) 108.1(5) yes . .
C(20) C(19) C(24) 124.7(4) yes . .
C(23) C(19) C(24) 127.0(6) yes . .
Ru(1) C(20) C(19) 71.9(2) yes . .
Ru(1) C(20) C(21) 72.3(2) yes . .
Ru(1) C(20) C(25) 128.3(3) yes . .
C(19) C(20) C(21) 107.8(4) yes . .
C(19) C(20) C(25) 124.8(4) yes . .
C(21) C(20) C(25) 126.8(5) yes . .
Ru(1) C(21) C(20) 70.6(2) yes . .
Ru(1) C(21) C(22) 70.6(2) yes . .
Ru(1) C(21) C(26) 132.6(3) yes . .
C(20) C(21) C(22) 108.6(5) yes . .
C(20) C(21) C(26) 126.5(4) yes . .
C(22) C(21) C(26) 124.1(4) yes . .
Ru(1) C(22) C(21) 71.8(2) yes . .
Ru(1) C(22) C(23) 73.0(2) yes . .
Ru(1) C(22) C(27) 133.5(3) yes . .
C(21) C(22) C(23) 106.4(4) yes . .
C(21) C(22) C(27) 124.8(5) yes . .
C(23) C(22) C(27) 126.5(5) yes . .
Ru(1) C(23) C(19) 70.5(3) yes . .
Ru(1) C(23) C(22) 69.6(3) yes . .
Ru(1) C(23) C(28) 134.2(3) yes . .
C(19) C(23) C(22) 108.9(5) yes . .
C(19) C(23) C(28) 125.6(6) yes . .
C(22) C(23) C(28) 124.7(4) yes . .
C(30) C(29) C(34) 122.8(6) yes . .
C(29) C(30) C(31) 117.1(5) yes . .
C(30) C(31) C(32) 121.8(6) yes . .
C(31) C(32) C(33) 122.5(7) yes . .
C(32) C(33) C(34) 116.5(6) yes . .
C(29) C(34) C(33) 119.2(6) yes . .
C(36) C(35) C(37) 119.1(5) yes . 2_766
C(35) C(36) C(37) 120.3(6) yes . .
C(35) C(37) C(36) 120.6(6) yes 2_766 .
Ti(1) C(2) H(1) 125.4 no . .
C(1) C(2) H(1) 125.4 no . .
C(3) C(2) H(1) 125.4 no . .
Ti(1) C(3) H(2) 125.7 no . .
C(2) C(3) H(2) 125.7 no . .
C(4) C(3) H(2) 125.7 no . .
Ti(1) C(4) H(3) 125.8 no . .
C(3) C(4) H(3) 125.8 no . .
C(5) C(4) H(3) 125.8 no . .
Ti(1) C(5) H(4) 125.2 no . .
C(1) C(5) H(4) 125.2 no . .
C(4) C(5) H(4) 125.2 no . .
P(1) C(6) H(5) 107.2 no . .
P(1) C(6) H(6) 107.2 no . .
C(7) C(6) H(5) 107.2 no . .
C(7) C(6) H(6) 107.2 no . .
H(5) C(6) H(6) 109.5 no . .
C(6) C(7) H(7) 109.5 no . .
C(6) C(7) H(8) 109.5 no . .
C(6) C(7) H(9) 109.5 no . .
H(7) C(7) H(8) 109.5 no . .
H(7) C(7) H(9) 109.5 no . .
H(8) C(7) H(9) 109.5 no . .
P(1) C(8) H(10) 108.1 no . .
P(1) C(8) H(11) 108.1 no . .
C(9) C(8) H(10) 108.1 no . .
C(9) C(8) H(11) 108.1 no . .
H(10) C(8) H(11) 109.5 no . .
C(8) C(9) H(12) 109.5 no . .
C(8) C(9) H(13) 109.5 no . .
C(8) C(9) H(14) 109.5 no . .
H(12) C(9) H(13) 109.5 no . .
H(12) C(9) H(14) 109.5 no . .
H(13) C(9) H(14) 109.5 no . .
Ti(1) C(11) H(15) 125.1 no . .
C(10) C(11) H(15) 125.1 no . .
C(12) C(11) H(15) 125.1 no . .
Ti(1) C(12) H(16) 126.0 no . .
C(11) C(12) H(16) 126.0 no . .
C(13) C(12) H(16) 126.0 no . .
Ti(1) C(13) H(17) 125.6 no . .
C(12) C(13) H(17) 125.6 no . .
C(14) C(13) H(17) 125.6 no . .
Ti(1) C(14) H(18) 125.6 no . .
C(10) C(14) H(18) 125.6 no . .
C(13) C(14) H(18) 125.6 no . .
P(2) C(15) H(19) 108.0 no . .
P(2) C(15) H(20) 108.0 no . .
C(16) C(15) H(19) 108.0 no . .
C(16) C(15) H(20) 108.0 no . .
H(19) C(15) H(20) 109.5 no . .
C(15) C(16) H(21) 109.5 no . .
C(15) C(16) H(22) 109.5 no . .
C(15) C(16) H(23) 109.5 no . .
H(21) C(16) H(22) 109.5 no . .
H(21) C(16) H(23) 109.5 no . .
H(22) C(16) H(23) 109.5 no . .
P(2) C(17) H(24) 106.9 no . .
P(2) C(17) H(25) 106.9 no . .
C(18) C(17) H(24) 106.9 no . .
C(18) C(17) H(25) 106.9 no . .
H(24) C(17) H(25) 109.5 no . .
C(17) C(18) H(26) 109.5 no . .
C(17) C(18) H(27) 109.5 no . .
C(17) C(18) H(28) 109.5 no . .
H(26) C(18) H(27) 109.5 no . .
H(26) C(18) H(28) 109.5 no . .
H(27) C(18) H(28) 109.5 no . .
C(19) C(24) H(29) 109.5 no . .
C(19) C(24) H(30) 109.5 no . .
C(19) C(24) H(31) 109.5 no . .
H(29) C(24) H(30) 109.5 no . .
H(29) C(24) H(31) 109.5 no . .
H(30) C(24) H(31) 109.5 no . .
C(20) C(25) H(32) 109.5 no . .
C(20) C(25) H(33) 109.5 no . .
C(20) C(25) H(34) 109.5 no . .
H(32) C(25) H(33) 109.5 no . .
H(32) C(25) H(34) 109.5 no . .
H(33) C(25) H(34) 109.5 no . .
C(21) C(26) H(35) 109.5 no . .
C(21) C(26) H(36) 109.5 no . .
C(21) C(26) H(37) 109.5 no . .
H(35) C(26) H(36) 109.5 no . .
H(35) C(26) H(37) 109.5 no . .
H(36) C(26) H(37) 109.5 no . .
C(22) C(27) H(38) 109.5 no . .
C(22) C(27) H(39) 109.5 no . .
C(22) C(27) H(40) 109.5 no . .
H(38) C(27) H(39) 109.5 no . .
H(38) C(27) H(40) 109.5 no . .
H(39) C(27) H(40) 109.5 no . .
C(23) C(28) H(41) 109.5 no . .
C(23) C(28) H(42) 109.5 no . .
C(23) C(28) H(43) 109.5 no . .
H(41) C(28) H(42) 109.5 no . .
H(41) C(28) H(43) 109.5 no . .
H(42) C(28) H(43) 109.5 no . .
C(30) C(29) H(44) 118.6 no . .
C(34) C(29) H(44) 118.6 no . .
C(29) C(30) H(45) 121.4 no . .
C(31) C(30) H(45) 121.4 no . .
C(30) C(31) H(46) 119.1 no . .
C(32) C(31) H(46) 119.1 no . .
C(31) C(32) H(47) 118.7 no . .
C(33) C(32) H(47) 118.7 no . .
C(32) C(33) H(48) 121.8 no . .
C(34) C(33) H(48) 121.8 no . .
C(29) C(34) H(49) 120.4 no . .
C(33) C(34) H(49) 120.4 no . .
C(36) C(35) H(50) 120.5 no . .
C(37) C(35) H(50) 120.4 no 2_766 .
C(35) C(36) H(51) 119.9 no . .
C(37) C(36) H(51) 119.9 no . .
C(35) C(37) H(52) 119.7 no 2_766 .
C(36) C(37) H(52) 119.7 no . .

loop_
_geom_bond_atom_site_label_1
_geom_bond_atom_site_label_2
_geom_bond_distance
_geom_bond_publ_flag
_geom_bond_site_symmetry_2
Ru(1) Cl(3) 2.4488(10) yes .
Ru(1) P(1) 2.3077(12) yes .
Ru(1) P(2) 2.3007(15) yes .
Ru(1) C(19) 2.227(5) yes .
Ru(1) C(20) 2.209(4) yes .
Ru(1) C(21) 2.231(4) yes .
Ru(1) C(22) 2.215(4) yes .
Ru(1) C(23) 2.260(5) yes .
Ti(1) Cl(1) 2.3476(13) yes .
Ti(1) Cl(2) 2.3780(14) yes .
Ti(1) C(1) 2.395(4) yes .
Ti(1) C(2) 2.381(5) yes .
Ti(1) C(3) 2.350(5) yes .
Ti(1) C(4) 2.381(5) yes .
Ti(1) C(5) 2.409(4) yes .
Ti(1) C(10) 2.390(4) yes .
Ti(1) C(11) 2.383(3) yes .
Ti(1) C(12) 2.360(4) yes .
Ti(1) C(13) 2.386(5) yes .
Ti(1) C(14) 2.405(5) yes .
P(1) C(1) 1.833(3) yes .
P(1) C(6) 1.845(6) yes .
P(1) C(8) 1.828(4) yes .
P(2) C(10) 1.832(4) yes .
P(2) C(15) 1.862(4) yes .
P(2) C(17) 1.845(5) yes .
C(1) C(2) 1.417(5) yes .
C(1) C(5) 1.421(5) yes .
C(2) C(3) 1.401(5) yes .
C(3) C(4) 1.410(5) yes .
C(4) C(5) 1.383(5) yes .
C(6) C(7) 1.524(7) yes .
C(8) C(9) 1.517(8) yes .
C(10) C(11) 1.415(6) yes .
C(10) C(14) 1.425(6) yes .
C(11) C(12) 1.393(6) yes .
C(12) C(13) 1.412(7) yes .
C(13) C(14) 1.390(6) yes .
C(15) C(16) 1.516(6) yes .
C(17) C(18) 1.534(9) yes .
C(19) C(20) 1.430(9) yes .
C(19) C(23) 1.401(6) yes .
C(19) C(24) 1.503(9) yes .
C(20) C(21) 1.413(6) yes .
C(20) C(25) 1.503(6) yes .
C(21) C(22) 1.432(7) yes .
C(21) C(26) 1.494(9) yes .
C(22) C(23) 1.437(9) yes .
C(22) C(27) 1.491(6) yes .
C(23) C(28) 1.503(9) yes .
C(29) C(30) 1.345(8) yes .
C(29) C(34) 1.354(8) yes .
C(30) C(31) 1.369(9) yes .
C(31) C(32) 1.321(9) yes .
C(32) C(33) 1.359(10) yes .
C(33) C(34) 1.413(10) yes .
C(35) C(36) 1.365(9) yes .
C(35) C(37) 1.337(9) yes 2_766
C(36) C(37) 1.368(8) yes .
C(2) H(1) 0.950 no .
C(3) H(2) 0.950 no .
C(4) H(3) 0.950 no .
C(5) H(4) 0.950 no .
C(6) H(5) 0.950 no .
C(6) H(6) 0.950 no .
C(7) H(7) 0.950 no .
C(7) H(8) 0.950 no .
C(7) H(9) 0.950 no .
C(8) H(10) 0.950 no .
C(8) H(11) 0.950 no .
C(9) H(12) 0.950 no .
C(9) H(13) 0.950 no .
C(9) H(14) 0.950 no .
C(11) H(15) 0.950 no .
C(12) H(16) 0.950 no .
C(13) H(17) 0.950 no .
C(14) H(18) 0.950 no .
C(15) H(19) 0.950 no .
C(15) H(20) 0.950 no .
C(16) H(21) 0.950 no .
C(16) H(22) 0.950 no .
C(16) H(23) 0.950 no .
C(17) H(24) 0.950 no .
C(17) H(25) 0.950 no .
C(18) H(26) 0.950 no .
C(18) H(27) 0.950 no .
C(18) H(28) 0.950 no .
C(24) H(29) 0.950 no .
C(24) H(30) 0.950 no .
C(24) H(31) 0.950 no .
C(25) H(32) 0.950 no .
C(25) H(33) 0.950 no .
C(25) H(34) 0.950 no .
C(26) H(35) 0.950 no .
C(26) H(36) 0.950 no .
C(26) H(37) 0.950 no .
C(27) H(38) 0.950 no .
C(27) H(39) 0.950 no .
C(27) H(40) 0.950 no .
C(28) H(41) 0.950 no .
C(28) H(42) 0.950 no .
C(28) H(43) 0.950 no .
C(29) H(44) 0.950 no .
C(30) H(45) 0.950 no .
C(31) H(46) 0.950 no .
C(32) H(47) 0.950 no .
C(33) H(48) 0.950 no .
C(34) H(49) 0.950 no .
C(35) H(50) 0.950 no .
C(36) H(51) 0.950 no .
C(37) H(52) 0.950 no .

loop_
_geom_contact_atom_site_label_1
_geom_contact_atom_site_label_2
_geom_contact_distance
_geom_contact_site_symmetry_2
Cl(1) C(5) 3.588(4) 2_665
Cl(1) C(13) 3.545(5) 2_765
Cl(3) C(2) 3.507(3) 2_755
Cl(3) C(11) 3.515(4) 2_755
Cl(3) C(12) 3.535(5) 2_755
C(2) Cl(3) 3.507(3) 2_755
C(3) C(31) 3.467(10) 2_665
C(4) C(31) 3.444(10) 2_665
C(5) Cl(1) 3.588(4) 2_665
C(11) Cl(3) 3.515(4) 2_755
C(12) Cl(3) 3.535(5) 2_755
C(13) Cl(1) 3.545(5) 2_765
C(24) C(30) 3.494(12) 1_545
C(30) C(24) 3.494(12) 1_565
C(31) C(3) 3.467(10) 2_665
C(31) C(4) 3.444(10) 2_665
Cl(1) H(3) 3.453 2_665
Cl(1) H(4) 2.957 2_665
Cl(1) H(17) 2.658 2_765
Cl(1) H(44) 3.552 .
Cl(2) H(18) 3.174 2_765
Cl(2) H(28) 3.253 2_765
Cl(2) H(44) 3.216 2_765
Cl(2) H(50) 3.055 1_554
Cl(3) H(1) 2.911 2_755
Cl(3) H(2) 3.166 2_755
Cl(3) H(15) 2.963 2_755
Cl(3) H(16) 3.028 2_755
C(3) H(22) 3.483 2_755
C(3) H(46) 2.954 2_665
C(4) H(13) 3.226 2_665
C(4) H(46) 3.265 2_665
C(5) H(4) 3.366 2_665
C(6) H(23) 3.468 1_455
C(7) H(19) 3.592 1_455
C(7) H(23) 3.099 1_455
C(7) H(45) 3.527 2_665
C(9) H(3) 3.042 2_665
C(9) H(51) 3.258 2_666
C(11) H(7) 3.298 1_655
C(12) H(7) 3.140 1_655
C(12) H(8) 3.319 1_655
C(12) H(31) 3.445 2_755
C(12) H(45) 3.215 2_765
C(13) H(7) 3.494 1_655
C(13) H(8) 3.011 1_655
C(13) H(45) 3.252 2_765
C(14) H(8) 3.340 1_655
C(15) H(6) 3.598 1_655
C(15) H(42) 3.397 1_655
C(15) H(43) 3.395 1_655
C(16) H(2) 3.596 2_755
C(16) H(6) 3.229 1_655
C(16) H(7) 3.184 1_655
C(16) H(43) 3.260 1_655
C(16) H(46) 3.030 1_645
C(17) H(44) 3.453 .
C(17) H(49) 3.274 .
C(18) H(44) 3.295 .
C(18) H(49) 3.280 .
C(19) H(40) 3.345 2_656
C(19) H(41) 3.387 2_656
C(20) H(41) 2.972 2_656
C(21) H(41) 2.885 2_656
C(22) H(41) 3.325 2_656
C(23) H(41) 3.542 2_656
C(24) H(16) 3.361 2_755
C(24) H(40) 2.934 2_656
C(24) H(45) 3.488 1_545
C(24) H(52) 3.521 1_545
C(25) H(35) 3.468 2_756
C(25) H(41) 3.440 2_656
C(25) H(47) 3.048 1_645
C(26) H(34) 3.088 2_756
C(26) H(35) 3.129 2_756
C(26) H(41) 3.184 2_656
C(26) H(47) 3.502 2_666
C(27) H(30) 3.139 2_656
C(27) H(51) 3.178 2_666
C(27) H(52) 3.559 2_666
C(28) H(19) 3.420 1_455
C(28) H(20) 3.442 1_455
C(28) H(21) 3.317 1_455
C(28) H(36) 3.357 2_656
C(29) H(24) 3.238 .
C(29) H(26) 3.376 .
C(29) H(29) 3.572 1_565
C(29) H(30) 3.377 1_565
C(29) H(52) 3.473 .
C(30) H(3) 3.402 2_665
C(30) H(16) 3.488 2_765
C(30) H(17) 3.490 2_765
C(30) H(29) 3.005 1_565
C(30) H(30) 3.417 1_565
C(30) H(31) 3.516 1_565
C(31) H(2) 3.183 2_665
C(31) H(3) 3.154 2_665
C(31) H(21) 3.188 1_465
C(31) H(29) 3.169 1_565
C(32) H(2) 3.523 2_665
C(32) H(3) 3.526 2_665
C(32) H(36) 3.197 2_666
C(32) H(50) 3.555 2_666
C(33) H(38) 3.401 2_666
C(33) H(40) 3.566 2_666
C(33) H(49) 3.378 2_666
C(33) H(51) 3.290 2_666
C(34) H(24) 3.355 .
C(34) H(25) 3.546 .
C(34) H(26) 3.238 .
C(34) H(48) 3.373 2_666
C(34) H(52) 3.484 .
C(35) H(14) 3.315 2_666
C(35) H(26) 3.268 2_766
C(35) H(47) 3.596 2_666
C(36) H(14) 3.128 2_666
C(36) H(26) 3.448 .
C(36) H(39) 3.232 2_666
C(36) H(48) 3.214 2_666
C(37) H(26) 3.099 .
C(37) H(30) 3.567 1_565
C(37) H(32) 3.518 1_565
C(37) H(39) 3.508 2_666
C(37) H(49) 3.561 .
H(1) Cl(3) 2.911 2_755
H(1) H(15) 2.901 2_755
H(1) H(22) 3.343 2_755
H(1) H(23) 3.450 2_755
H(2) Cl(3) 3.166 2_755
H(2) C(16) 3.596 2_755
H(2) C(31) 3.183 2_665
H(2) C(32) 3.523 2_665
H(2) H(22) 2.878 2_755
H(2) H(33) 2.696 2_755
H(2) H(46) 2.630 2_665
H(2) H(47) 3.248 2_665
H(3) Cl(1) 3.453 2_665
H(3) C(9) 3.042 2_665
H(3) C(30) 3.402 2_665
H(3) C(31) 3.154 2_665
H(3) C(32) 3.526 2_665
H(3) H(4) 3.301 2_665
H(3) H(13) 2.369 2_665
H(3) H(14) 2.890 2_665
H(3) H(46) 3.237 2_665
H(4) Cl(1) 2.957 2_665
H(4) C(5) 3.366 2_665
H(4) H(3) 3.301 2_665
H(4) H(4) 2.742 2_665
H(5) H(7) 3.230 2_655
H(5) H(16) 3.381 2_755
H(6) C(15) 3.598 1_455
H(6) C(16) 3.229 1_455
H(6) H(19) 3.035 1_455
H(6) H(21) 2.897 1_455
H(6) H(23) 2.897 1_455
H(7) C(11) 3.298 1_455
H(7) C(12) 3.140 1_455
H(7) C(13) 3.494 1_455
H(7) C(16) 3.184 1_455
H(7) H(5) 3.230 2_655
H(7) H(7) 3.288 2_655
H(7) H(9) 3.423 2_655
H(7) H(15) 3.503 1_455
H(7) H(16) 3.207 1_455
H(7) H(19) 3.325 1_455
H(7) H(21) 3.407 1_455
H(7) H(23) 2.329 1_455
H(8) C(12) 3.319 1_455
H(8) C(13) 3.011 1_455
H(8) C(14) 3.340 1_455
H(8) H(16) 3.568 1_455
H(8) H(17) 3.064 1_455
H(8) H(19) 3.286 1_455
H(8) H(23) 3.324 1_455
H(8) H(45) 3.409 2_665
H(9) H(7) 3.423 2_655
H(9) H(23) 3.571 2_755
H(9) H(45) 2.958 2_665
H(9) H(46) 3.280 2_665
H(11) H(19) 3.139 1_455
H(11) H(27) 3.571 1_455
H(11) H(28) 3.323 1_455
H(12) H(51) 3.247 2_666
H(13) C(4) 3.226 2_665
H(13) H(3) 2.369 2_665
H(14) C(35) 3.315 2_666
H(14) C(36) 3.128 2_666
H(14) H(3) 2.890 2_665
H(14) H(50) 2.855 2_666
H(14) H(51) 2.478 2_666
H(15) Cl(3) 2.963 2_755
H(15) H(1) 2.901 2_755
H(15) H(7) 3.503 1_655
H(16) Cl(3) 3.028 2_755
H(16) C(24) 3.361 2_755
H(16) C(30) 3.488 2_765
H(16) H(5) 3.381 2_755
H(16) H(7) 3.207 1_655
H(16) H(8) 3.568 1_655
H(16) H(29) 3.425 2_755
H(16) H(31) 2.533 2_755
H(16) H(45) 2.695 2_765
H(17) Cl(1) 2.658 2_765
H(17) C(30) 3.490 2_765
H(17) H(8) 3.064 1_655
H(17) H(18) 3.268 2_765
H(17) H(44) 3.206 2_765
H(17) H(45) 2.776 2_765
H(18) Cl(2) 3.174 2_765
H(18) H(17) 3.268 2_765
H(18) H(44) 3.557 .
H(19) C(7) 3.592 1_655
H(19) C(28) 3.420 1_655
H(19) H(6) 3.035 1_655
H(19) H(7) 3.325 1_655
H(19) H(8) 3.286 1_655
H(19) H(11) 3.139 1_655
H(19) H(42) 2.862 1_655
H(19) H(43) 3.177 1_655
H(20) C(28) 3.442 1_655
H(20) H(41) 3.420 1_655
H(20) H(42) 3.180 1_655
H(20) H(43) 3.164 1_655
H(21) C(28) 3.317 1_655
H(21) C(31) 3.188 1_645
H(21) H(6) 2.897 1_655
H(21) H(7) 3.407 1_655
H(21) H(29) 3.483 1_655
H(21) H(36) 3.506 2_756
H(21) H(42) 3.418 1_655
H(21) H(43) 2.513 1_655
H(21) H(46) 2.398 1_645
H(22) C(3) 3.483 2_755
H(22) H(1) 3.343 2_755
H(22) H(2) 2.878 2_755
H(22) H(46) 2.963 1_645
H(23) C(6) 3.468 1_655
H(23) C(7) 3.099 1_655
H(23) H(1) 3.450 2_755
H(23) H(6) 2.897 1_655
H(23) H(7) 2.329 1_655
H(23) H(8) 3.324 1_655
H(23) H(9) 3.571 2_755
H(23) H(46) 3.305 1_645
H(24) C(29) 3.238 .
H(24) C(34) 3.355 .
H(24) H(44) 2.820 .
H(24) H(49) 3.072 .
H(25) C(34) 3.546 .
H(25) H(48) 3.422 2_666
H(25) H(49) 2.936 .
H(26) C(29) 3.376 .
H(26) C(34) 3.238 .
H(26) C(35) 3.268 2_766
H(26) C(36) 3.448 .
H(26) C(37) 3.099 .
H(26) H(44) 2.805 .
H(26) H(48) 3.318 2_666
H(26) H(49) 2.541 .
H(26) H(50) 3.519 2_766
H(26) H(52) 3.273 .
H(27) H(11) 3.571 1_655
H(27) H(42) 3.406 1_655
H(28) Cl(2) 3.253 2_765
H(28) H(11) 3.323 1_655
H(28) H(44) 3.245 .
H(29) C(29) 3.572 1_545
H(29) C(30) 3.005 1_545
H(29) C(31) 3.169 1_545
H(29) H(16) 3.425 2_755
H(29) H(21) 3.483 1_455
H(29) H(40) 2.975 2_656
H(29) H(45) 3.033 1_545
H(29) H(46) 3.254 1_545
H(30) C(27) 3.139 2_656
H(30) C(29) 3.377 1_545
H(30) C(30) 3.417 1_545
H(30) C(37) 3.567 1_545
H(30) H(39) 3.244 2_656
H(30) H(40) 2.285 2_656
H(30) H(44) 3.525 1_545
H(30) H(52) 2.644 1_545
H(31) C(12) 3.445 2_755
H(31) C(30) 3.516 1_545
H(31) H(16) 2.533 2_755
H(31) H(45) 3.285 1_545
H(32) C(37) 3.518 1_545
H(32) H(35) 3.513 2_756
H(32) H(41) 3.057 2_656
H(32) H(47) 3.005 1_645
H(32) H(52) 3.134 1_545
H(33) H(2) 2.696 2_755
H(33) H(46) 3.547 1_645
H(33) H(47) 2.810 1_645
H(34) C(26) 3.088 2_756
H(34) H(35) 2.663 2_756
H(34) H(36) 2.849 2_756
H(34) H(37) 3.273 2_756
H(34) H(47) 2.814 1_645
H(35) C(25) 3.468 2_756
H(35) C(26) 3.129 2_756
H(35) H(32) 3.513 2_756
H(35) H(34) 2.663 2_756
H(35) H(35) 2.246 2_756
H(35) H(36) 3.292 2_756
H(35) H(41) 3.350 2_656
H(36) C(28) 3.357 2_656
H(36) C(32) 3.197 2_666
H(36) H(21) 3.506 2_756
H(36) H(34) 2.849 2_756
H(36) H(35) 3.292 2_756
H(36) H(41) 2.793 2_656
H(36) H(43) 3.044 2_656
H(36) H(47) 2.913 2_666
H(37) H(34) 3.273 2_756
H(37) H(47) 3.285 2_666
H(37) H(48) 3.536 2_666
H(38) C(33) 3.401 2_666
H(38) H(48) 3.234 2_666
H(38) H(51) 3.027 2_666
H(39) C(36) 3.232 2_666
H(39) C(37) 3.508 2_666
H(39) H(30) 3.244 2_656
H(39) H(51) 2.604 2_666
H(39) H(52) 3.132 2_666
H(40) C(19) 3.345 2_656
H(40) C(24) 2.934 2_656
H(40) C(33) 3.566 2_666
H(40) H(29) 2.975 2_656
H(40) H(30) 2.285 2_656
H(40) H(41) 3.539 2_656
H(40) H(51) 3.452 2_666
H(40) H(52) 3.222 2_666
H(41) C(19) 3.387 2_656
H(41) C(20) 2.972 2_656
H(41) C(21) 2.885 2_656
H(41) C(22) 3.325 2_656
H(41) C(23) 3.542 2_656
H(41) C(25) 3.440 2_656
H(41) C(26) 3.184 2_656
H(41) H(20) 3.420 1_455
H(41) H(32) 3.057 2_656
H(41) H(35) 3.350 2_656
H(41) H(36) 2.793 2_656
H(41) H(40) 3.539 2_656
H(42) C(15) 3.397 1_455
H(42) H(19) 2.862 1_455
H(42) H(20) 3.180 1_455
H(42) H(21) 3.418 1_455
H(42) H(27) 3.406 1_455
H(43) C(15) 3.395 1_455
H(43) C(16) 3.260 1_455
H(43) H(19) 3.177 1_455
H(43) H(20) 3.164 1_455
H(43) H(21) 2.513 1_455
H(43) H(36) 3.044 2_656
H(44) Cl(1) 3.552 .
H(44) Cl(2) 3.216 2_765
H(44) C(17) 3.453 .
H(44) C(18) 3.295 .
H(44) H(17) 3.206 2_765
H(44) H(18) 3.557 .
H(44) H(24) 2.820 .
H(44) H(26) 2.805 .
H(44) H(28) 3.245 .
H(44) H(30) 3.525 1_565
H(44) H(52) 3.207 .
H(45) C(7) 3.527 2_665
H(45) C(12) 3.215 2_765
H(45) C(13) 3.252 2_765
H(45) C(24) 3.488 1_565
H(45) H(8) 3.409 2_665
H(45) H(9) 2.958 2_665
H(45) H(16) 2.695 2_765
H(45) H(17) 2.776 2_765
H(45) H(29) 3.033 1_565
H(45) H(31) 3.285 1_565
H(46) C(3) 2.954 2_665
H(46) C(4) 3.265 2_665
H(46) C(16) 3.030 1_465
H(46) H(2) 2.630 2_665
H(46) H(3) 3.237 2_665
H(46) H(9) 3.280 2_665
H(46) H(21) 2.398 1_465
H(46) H(22) 2.963 1_465
H(46) H(23) 3.305 1_465
H(46) H(29) 3.254 1_565
H(46) H(33) 3.547 1_465
H(47) C(25) 3.048 1_465
H(47) C(26) 3.502 2_666
H(47) C(35) 3.596 2_666
H(47) H(2) 3.248 2_665
H(47) H(32) 3.005 1_465
H(47) H(33) 2.810 1_465
H(47) H(34) 2.814 1_465
H(47) H(36) 2.913 2_666
H(47) H(37) 3.285 2_666
H(47) H(50) 3.145 2_666
H(48) C(34) 3.373 2_666
H(48) C(36) 3.214 2_666
H(48) H(25) 3.422 2_666
H(48) H(26) 3.318 2_666
H(48) H(37) 3.536 2_666
H(48) H(38) 3.234 2_666
H(48) H(48) 3.457 2_666
H(48) H(49) 2.530 2_666
H(48) H(50) 3.591 2_666
H(48) H(51) 2.781 2_666
H(49) C(17) 3.274 .
H(49) C(18) 3.280 .
H(49) C(33) 3.378 2_666
H(49) C(37) 3.561 .
H(49) H(24) 3.072 .
H(49) H(25) 2.936 .
H(49) H(26) 2.541 .
H(49) H(48) 2.530 2_666
H(49) H(49) 3.509 2_666
H(49) H(51) 3.324 .
H(49) H(52) 3.225 .
H(50) Cl(2) 3.055 1_556
H(50) C(32) 3.555 2_666
H(50) H(14) 2.855 2_666
H(50) H(26) 3.519 2_766
H(50) H(47) 3.145 2_666
H(50) H(48) 3.591 2_666
H(51) C(9) 3.258 2_666
H(51) C(27) 3.178 2_666
H(51) C(33) 3.290 2_666
H(51) H(12) 3.247 2_666
H(51) H(14) 2.478 2_666
H(51) H(38) 3.027 2_666
H(51) H(39) 2.604 2_666
H(51) H(40) 3.452 2_666
H(51) H(48) 2.781 2_666
H(51) H(49) 3.324 .
H(52) C(24) 3.521 1_565
H(52) C(27) 3.559 2_666
H(52) C(29) 3.473 .
H(52) C(34) 3.484 .
H(52) H(26) 3.273 .
H(52) H(30) 2.644 1_565
H(52) H(32) 3.134 1_565
H(52) H(39) 3.132 2_666
H(52) H(40) 3.222 2_666
H(52) H(44) 3.207 .
H(52) H(49) 3.225 .

loop_
_geom_torsion_atom_site_label_1
_geom_torsion_atom_site_label_2
_geom_torsion_atom_site_label_3
_geom_torsion_atom_site_label_4
_geom_torsion
_geom_torsion_site_symmetry_1
_geom_torsion_site_symmetry_3
_geom_torsion_site_symmetry_4
Cl(3) Ru(1) P(1) C(1) -55.37(18) . . .
Cl(3) Ru(1) P(1) C(6) 57.40(14) . . .
Cl(3) Ru(1) P(1) C(8) 173.9(2) . . .
Cl(3) Ru(1) P(2) C(10) 45.56(14) . . .
Cl(3) Ru(1) P(2) C(15) -70.46(16) . . .
Cl(3) Ru(1) P(2) C(17) 171.23(17) . . .
Cl(3) Ru(1) C(19) C(20) 97.1(2) . . .
Cl(3) Ru(1) C(19) C(23) -146.0(3) . . .
Cl(3) Ru(1) C(19) C(24) -22.3(5) . . .
Cl(3) Ru(1) C(20) C(19) -83.9(2) . . .
Cl(3) Ru(1) C(20) C(21) 159.8(3) . . .
Cl(3) Ru(1) C(20) C(25) 36.6(5) . . .
Cl(3) Ru(1) C(21) C(20) -26.0(3) . . .
Cl(3) Ru(1) C(21) C(22) -144.8(2) . . .
Cl(3) Ru(1) C(21) C(26) 96.3(4) . . .
Cl(3) Ru(1) C(22) C(21) 73.7(4) . . .
Cl(3) Ru(1) C(22) C(23) -40.6(4) . . .
Cl(3) Ru(1) C(22) C(27) -165.2(4) . . .
Cl(3) Ru(1) C(23) C(19) 39.6(3) . . .
Cl(3) Ru(1) C(23) C(22) 159.4(2) . . .
Cl(3) Ru(1) C(23) C(28) -81.5(6) . . .
P(1) Ru(1) P(2) C(10) -41.01(14) . . .
P(1) Ru(1) P(2) C(15) -157.02(16) . . .
P(1) Ru(1) P(2) C(17) 84.66(17) . . .
P(2) Ru(1) P(1) C(1) 36.07(19) . . .
P(2) Ru(1) P(1) C(6) 148.85(13) . . .
P(2) Ru(1) P(1) C(8) -94.7(2) . . .
P(1) Ru(1) C(19) C(20) -177.2(2) . . .
P(1) Ru(1) C(19) C(23) -60.4(3) . . .
P(1) Ru(1) C(19) C(24) 63.4(5) . . .
C(19) Ru(1) P(1) C(1) -142.8(2) . . .
C(19) Ru(1) P(1) C(6) -30.07(19) . . .
C(19) Ru(1) P(1) C(8) 86.4(2) . . .
P(1) Ru(1) C(20) C(19) 5.5(4) . . .
P(1) Ru(1) C(20) C(21) -110.7(3) . . .
P(1) Ru(1) C(20) C(25) 126.0(4) . . .
C(20) Ru(1) P(1) C(1) -146.6(3) . . .
C(20) Ru(1) P(1) C(6) -33.8(2) . . .
C(20) Ru(1) P(1) C(8) 82.7(3) . . .
P(1) Ru(1) C(21) C(20) 134.5(2) . . .
P(1) Ru(1) C(21) C(22) 15.6(4) . . .
P(1) Ru(1) C(21) C(26) -103.3(4) . . .
C(21) Ru(1) P(1) C(1) 139.9(3) . . .
C(21) Ru(1) P(1) C(6) -107.3(2) . . .
C(21) Ru(1) P(1) C(8) 9.2(3) . . .
P(1) Ru(1) C(22) C(21) -170.4(2) . . .
P(1) Ru(1) C(22) C(23) 75.3(2) . . .
P(1) Ru(1) C(22) C(27) -49.3(6) . . .
C(22) Ru(1) P(1) C(1) 149.8(2) . . .
C(22) Ru(1) P(1) C(6) -97.4(2) . . .
C(22) Ru(1) P(1) C(8) 19.1(2) . . .
P(1) Ru(1) C(23) C(19) 128.2(3) . . .
P(1) Ru(1) C(23) C(22) -111.9(2) . . .
P(1) Ru(1) C(23) C(28) 7.1(6) . . .
C(23) Ru(1) P(1) C(1) -174.0(2) . . .
C(23) Ru(1) P(1) C(6) -61.2(2) . . .
C(23) Ru(1) P(1) C(8) 55.3(2) . . .
P(2) Ru(1) C(19) C(20) 4.8(3) . . .
P(2) Ru(1) C(19) C(23) 121.7(3) . . .
P(2) Ru(1) C(19) C(24) -114.5(5) . . .
C(19) Ru(1) P(2) C(10) 137.1(2) . . .
C(19) Ru(1) P(2) C(15) 21.1(2) . . .
C(19) Ru(1) P(2) C(17) -97.2(2) . . .
P(2) Ru(1) C(20) C(19) -177.3(2) . . .
P(2) Ru(1) C(20) C(21) 66.4(3) . . .
P(2) Ru(1) C(20) C(25) -56.8(5) . . .
C(20) Ru(1) P(2) C(10) 140.28(18) . . .
C(20) Ru(1) P(2) C(15) 24.3(2) . . .
C(20) Ru(1) P(2) C(17) -94.1(2) . . .
P(2) Ru(1) C(21) C(20) -121.2(3) . . .
P(2) Ru(1) C(21) C(22) 120.0(3) . . .
P(2) Ru(1) C(21) C(26) 1.1(4) . . .
C(21) Ru(1) P(2) C(10) 173.94(17) . . .
C(21) Ru(1) P(2) C(15) 57.93(19) . . .
C(21) Ru(1) P(2) C(17) -60.4(2) . . .
P(2) Ru(1) C(22) C(21) -67.6(3) . . .
P(2) Ru(1) C(22) C(23) 178.1(2) . . .
P(2) Ru(1) C(22) C(27) 53.5(6) . . .
C(22) Ru(1) P(2) C(10) -151.64(19) . . .
C(22) Ru(1) P(2) C(15) 92.3(2) . . .
C(22) Ru(1) P(2) C(17) -26.0(2) . . .
P(2) Ru(1) C(23) C(19) -123.2(3) . . .
P(2) Ru(1) C(23) C(22) -3.4(4) . . .
P(2) Ru(1) C(23) C(28) 115.7(6) . . .
C(23) Ru(1) P(2) C(10) -149.4(2) . . .
C(23) Ru(1) P(2) C(15) 94.6(2) . . .
C(23) Ru(1) P(2) C(17) -23.8(3) . . .
C(19) Ru(1) C(20) C(21) -116.3(3) . . .
C(19) Ru(1) C(20) C(25) 120.5(6) . . .
C(20) Ru(1) C(19) C(23) 116.9(4) . . .
C(20) Ru(1) C(19) C(24) -119.3(5) . . .
C(19) Ru(1) C(21) C(20) 38.3(3) . . .
C(19) Ru(1) C(21) C(22) -80.6(3) . . .
C(19) Ru(1) C(21) C(26) 160.5(4) . . .
C(21) Ru(1) C(19) C(20) -37.8(2) . . .
C(21) Ru(1) C(19) C(23) 79.1(3) . . .
C(21) Ru(1) C(19) C(24) -157.1(5) . . .
C(19) Ru(1) C(22) C(21) 78.9(3) . . .
C(19) Ru(1) C(22) C(23) -35.4(3) . . .
C(19) Ru(1) C(22) C(27) -160.0(6) . . .
C(22) Ru(1) C(19) C(20) -80.4(2) . . .
C(22) Ru(1) C(19) C(23) 36.4(3) . . .
C(22) Ru(1) C(19) C(24) 160.2(5) . . .
C(19) Ru(1) C(23) C(22) 119.8(4) . . .
C(19) Ru(1) C(23) C(28) -121.1(8) . . .
C(23) Ru(1) C(19) C(20) -116.9(4) . . .
C(23) Ru(1) C(19) C(24) 123.8(7) . . .
C(20) Ru(1) C(21) C(22) -118.8(4) . . .
C(20) Ru(1) C(21) C(26) 122.2(5) . . .
C(21) Ru(1) C(20) C(19) 116.3(3) . . .
C(21) Ru(1) C(20) C(25) -123.2(7) . . .
C(20) Ru(1) C(22) C(21) 36.4(3) . . .
C(20) Ru(1) C(22) C(23) -77.9(3) . . .
C(20) Ru(1) C(22) C(27) 157.5(7) . . .
C(22) Ru(1) C(20) C(19) 79.4(3) . . .
C(22) Ru(1) C(20) C(21) -36.9(3) . . .
C(22) Ru(1) C(20) C(25) -160.1(6) . . .
C(20) Ru(1) C(23) C(19) -38.2(3) . . .
C(20) Ru(1) C(23) C(22) 81.6(3) . . .
C(20) Ru(1) C(23) C(28) -159.3(7) . . .
C(23) Ru(1) C(20) C(19) 36.9(2) . . .
C(23) Ru(1) C(20) C(21) -79.3(3) . . .
C(23) Ru(1) C(20) C(25) 157.4(6) . . .
C(21) Ru(1) C(22) C(23) -114.3(4) . . .
C(21) Ru(1) C(22) C(27) 121.1(7) . . .
C(22) Ru(1) C(21) C(20) 118.8(4) . . .
C(22) Ru(1) C(21) C(26) -118.9(5) . . .
C(21) Ru(1) C(23) C(19) -80.6(3) . . .
C(21) Ru(1) C(23) C(22) 39.2(2) . . .
C(21) Ru(1) C(23) C(28) 158.3(7) . . .
C(23) Ru(1) C(21) C(20) 79.8(3) . . .
C(23) Ru(1) C(21) C(22) -39.1(3) . . .
C(23) Ru(1) C(21) C(26) -158.0(4) . . .
C(22) Ru(1) C(23) C(19) -119.8(4) . . .
C(22) Ru(1) C(23) C(28) 119.1(7) . . .
C(23) Ru(1) C(22) C(21) 114.3(4) . . .
C(23) Ru(1) C(22) C(27) -124.6(7) . . .
Cl(1) Ti(1) C(1) P(1) -67.9(2) . . .
Cl(1) Ti(1) C(1) C(2) 170.9(2) . . .
Cl(1) Ti(1) C(1) C(5) 57.7(2) . . .
Cl(1) Ti(1) C(2) C(1) -11.8(2) . . .
Cl(1) Ti(1) C(2) C(3) 105.4(2) . . .
Cl(1) Ti(1) C(3) C(2) -104.6(2) . . .
Cl(1) Ti(1) C(3) C(4) 9.8(3) . . .
Cl(1) Ti(1) C(4) C(3) -172.4(2) . . .
Cl(1) Ti(1) C(4) C(5) -56.9(2) . . .
Cl(1) Ti(1) C(5) C(1) -120.5(2) . . .
Cl(1) Ti(1) C(5) C(4) 121.3(2) . . .
Cl(1) Ti(1) C(10) P(2) 65.1(3) . . .
Cl(1) Ti(1) C(10) C(11) -173.0(2) . . .
Cl(1) Ti(1) C(10) C(14) -59.8(2) . . .
Cl(1) Ti(1) C(11) C(10) 9.0(3) . . .
Cl(1) Ti(1) C(11) C(12) -108.9(2) . . .
Cl(1) Ti(1) C(12) C(11) 101.2(3) . . .
Cl(1) Ti(1) C(12) C(13) -12.8(3) . . .
Cl(1) Ti(1) C(13) C(12) 170.4(2) . . .
Cl(1) Ti(1) C(13) C(14) 54.1(2) . . .
Cl(1) Ti(1) C(14) C(10) 118.2(2) . . .
Cl(1) Ti(1) C(14) C(13) -124.7(2) . . .
Cl(2) Ti(1) C(1) P(1) -170.56(17) . . .
Cl(2) Ti(1) C(1) C(2) 68.2(2) . . .
Cl(2) Ti(1) C(1) C(5) -45.0(2) . . .
Cl(2) Ti(1) C(2) C(1) -133.1(2) . . .
Cl(2) Ti(1) C(2) C(3) -15.9(2) . . .
Cl(2) Ti(1) C(3) C(2) 165.5(2) . . .
Cl(2) Ti(1) C(3) C(4) -80.0(2) . . .
Cl(2) Ti(1) C(4) C(3) 93.8(2) . . .
Cl(2) Ti(1) C(4) C(5) -150.7(2) . . .
Cl(2) Ti(1) C(5) C(1) 148.3(2) . . .
Cl(2) Ti(1) C(5) C(4) 30.1(2) . . .
Cl(2) Ti(1) C(10) P(2) 166.8(2) . . .
Cl(2) Ti(1) C(10) C(11) -71.3(3) . . .
Cl(2) Ti(1) C(10) C(14) 41.9(2) . . .
Cl(2) Ti(1) C(11) C(10) 130.8(2) . . .
Cl(2) Ti(1) C(11) C(12) 13.0(3) . . .
Cl(2) Ti(1) C(12) C(11) -168.3(3) . . .
Cl(2) Ti(1) C(12) C(13) 77.6(2) . . .
Cl(2) Ti(1) C(13) C(12) -96.3(2) . . .
Cl(2) Ti(1) C(13) C(14) 147.4(2) . . .
Cl(2) Ti(1) C(14) C(10) -150.23(19) . . .
Cl(2) Ti(1) C(14) C(13) -33.1(2) . . .
C(1) Ti(1) C(2) C(3) 117.2(3) . . .
C(2) Ti(1) C(1) P(1) 121.2(3) . . .
C(2) Ti(1) C(1) C(5) -113.2(3) . . .
C(1) Ti(1) C(3) C(2) -36.6(2) . . .
C(1) Ti(1) C(3) C(4) 77.9(2) . . .
C(3) Ti(1) C(1) P(1) 157.7(3) . . .
C(3) Ti(1) C(1) C(2) 36.5(2) . . .
C(3) Ti(1) C(1) C(5) -76.7(2) . . .
C(1) Ti(1) C(4) C(3) -79.2(2) . . .
C(1) Ti(1) C(4) C(5) 36.3(2) . . .
C(4) Ti(1) C(1) P(1) -160.9(3) . . .
C(4) Ti(1) C(1) C(2) 77.9(2) . . .
C(4) Ti(1) C(1) C(5) -35.4(2) . . .
C(1) Ti(1) C(5) C(4) -118.2(3) . . .
C(5) Ti(1) C(1) P(1) -125.5(3) . . .
C(5) Ti(1) C(1) C(2) 113.2(3) . . .
C(1) Ti(1) C(10) P(2) -30.5(3) . . .
C(1) Ti(1) C(10) C(11) 91.4(2) . . .
C(1) Ti(1) C(10) C(14) -155.4(2) . . .
C(10) Ti(1) C(1) P(1) 26.8(2) . . .
C(10) Ti(1) C(1) C(2) -94.4(2) . . .
C(10) Ti(1) C(1) C(5) 152.4(2) . . .
C(1) Ti(1) C(11) C(10) -87.8(2) . . .
C(1) Ti(1) C(11) C(12) 154.3(3) . . .
C(11) Ti(1) C(1) P(1) 61.3(2) . . .
C(11) Ti(1) C(1) C(2) -59.9(2) . . .
C(11) Ti(1) C(1) C(5) -173.1(2) . . .
C(1) Ti(1) C(12) C(11) -29.9(3) . . .
C(1) Ti(1) C(12) C(13) -143.9(2) . . .
C(12) Ti(1) C(1) P(1) 77.6(3) . . .
C(12) Ti(1) C(1) C(2) -43.6(2) . . .
C(12) Ti(1) C(1) C(5) -156.9(2) . . .
C(1) Ti(1) C(13) C(12) 59.9(3) . . .
C(1) Ti(1) C(13) C(14) -56.4(3) . . .
C(13) Ti(1) C(1) P(1) 43.1(4) . . .
C(13) Ti(1) C(1) C(2) -78.1(3) . . .
C(13) Ti(1) C(1) C(5) 168.7(2) . . .
C(1) Ti(1) C(14) C(10) 28.5(2) . . .
C(1) Ti(1) C(14) C(13) 145.6(2) . . .
C(14) Ti(1) C(1) P(1) 11.1(3) . . .
C(14) Ti(1) C(1) C(2) -110.1(2) . . .
C(14) Ti(1) C(1) C(5) 136.7(2) . . .
C(2) Ti(1) C(3) C(4) 114.4(3) . . .
C(3) Ti(1) C(2) C(1) -117.2(3) . . .
C(2) Ti(1) C(4) C(3) -37.9(2) . . .
C(2) Ti(1) C(4) C(5) 77.6(2) . . .
C(4) Ti(1) C(2) C(1) -79.0(2) . . .
C(4) Ti(1) C(2) C(3) 38.1(2) . . .
C(2) Ti(1) C(5) C(1) 38.7(2) . . .
C(2) Ti(1) C(5) C(4) -79.5(2) . . .
C(5) Ti(1) C(2) C(1) -38.6(2) . . .
C(5) Ti(1) C(2) C(3) 78.6(2) . . .
C(2) Ti(1) C(10) P(2) -64.9(3) . . .
C(2) Ti(1) C(10) C(11) 57.0(2) . . .
C(2) Ti(1) C(10) C(14) 170.2(2) . . .
C(10) Ti(1) C(2) C(1) 85.4(2) . . .
C(10) Ti(1) C(2) C(3) -157.5(2) . . .
C(2) Ti(1) C(11) C(10) -118.7(2) . . .
C(2) Ti(1) C(11) C(12) 123.5(3) . . .
C(11) Ti(1) C(2) C(1) 115.1(2) . . .
C(11) Ti(1) C(2) C(3) -127.7(2) . . .
C(2) Ti(1) C(12) C(11) -52.9(3) . . .
C(2) Ti(1) C(12) C(13) -167.0(2) . . .
C(12) Ti(1) C(2) C(1) 143.1(2) . . .
C(12) Ti(1) C(2) C(3) -99.7(2) . . .
C(2) Ti(1) C(13) C(12) 16.3(3) . . .
C(2) Ti(1) C(13) C(14) -100.0(2) . . .
C(13) Ti(1) C(2) C(1) 133.9(2) . . .
C(13) Ti(1) C(2) C(3) -108.9(2) . . .
C(2) Ti(1) C(14) C(10) -11.9(2) . . .
C(2) Ti(1) C(14) C(13) 105.2(2) . . .
C(14) Ti(1) C(2) C(1) 92.1(2) . . .
C(14) Ti(1) C(2) C(3) -150.8(2) . . .
C(3) Ti(1) C(4) C(5) 115.5(3) . . .
C(4) Ti(1) C(3) C(2) -114.4(3) . . .
C(3) Ti(1) C(5) C(1) 80.3(2) . . .
C(3) Ti(1) C(5) C(4) -37.9(2) . . .
C(5) Ti(1) C(3) C(2) -77.8(2) . . .
C(5) Ti(1) C(3) C(4) 36.7(2) . . .
C(3) Ti(1) C(10) P(2) -79.8(3) . . .
C(3) Ti(1) C(10) C(11) 42.1(3) . . .
C(3) Ti(1) C(10) C(14) 155.4(2) . . .
C(10) Ti(1) C(3) C(2) 27.0(2) . . .
C(10) Ti(1) C(3) C(4) 141.4(2) . . .
C(3) Ti(1) C(11) C(10) -145.4(2) . . .
C(3) Ti(1) C(11) C(12) 96.8(3) . . .
C(11) Ti(1) C(3) C(2) 49.4(2) . . .
C(11) Ti(1) C(3) C(4) 163.8(2) . . .
C(3) Ti(1) C(12) C(11) -87.2(3) . . .
C(3) Ti(1) C(12) C(13) 158.8(2) . . .
C(12) Ti(1) C(3) C(2) 83.6(2) . . .
C(12) Ti(1) C(3) C(4) -161.9(2) . . .
C(3) Ti(1) C(13) C(12) -27.8(3) . . .
C(3) Ti(1) C(13) C(14) -144.1(2) . . .
C(13) Ti(1) C(3) C(2) 99.1(2) . . .
C(13) Ti(1) C(3) C(4) -146.4(2) . . .
C(3) Ti(1) C(14) C(10) -47.0(4) . . .
C(3) Ti(1) C(14) C(13) 70.1(4) . . .
C(14) Ti(1) C(3) C(2) 56.4(4) . . .
C(14) Ti(1) C(3) C(4) 170.9(2) . . .
C(4) Ti(1) C(5) C(1) 118.2(3) . . .
C(5) Ti(1) C(4) C(3) -115.5(3) . . .
C(4) Ti(1) C(10) P(2) -41.9(4) . . .
C(4) Ti(1) C(10) C(11) 80.0(3) . . .
C(4) Ti(1) C(10) C(14) -166.7(2) . . .
C(10) Ti(1) C(4) C(3) -65.7(3) . . .
C(10) Ti(1) C(4) C(5) 49.8(3) . . .
C(4) Ti(1) C(11) C(10) -133.7(2) . . .
C(4) Ti(1) C(11) C(12) 108.4(3) . . .
C(11) Ti(1) C(4) C(3) -20.7(3) . . .
C(11) Ti(1) C(4) C(5) 94.9(2) . . .
C(4) Ti(1) C(12) C(11) -100.6(3) . . .
C(4) Ti(1) C(12) C(13) 145.4(2) . . .
C(12) Ti(1) C(4) C(3) 23.8(3) . . .
C(12) Ti(1) C(4) C(5) 139.4(2) . . .
C(4) Ti(1) C(13) C(12) -71.3(4) . . .
C(4) Ti(1) C(13) C(14) 172.4(3) . . .
C(13) Ti(1) C(4) C(3) 68.8(4) . . .
C(13) Ti(1) C(4) C(5) -175.6(3) . . .
C(4) Ti(1) C(14) C(10) 90.0(11) . . .
C(4) Ti(1) C(14) C(13) -152.9(11) . . .
C(14) Ti(1) C(4) C(3) -144.8(11) . . .
C(14) Ti(1) C(4) C(5) -29.3(12) . . .
C(5) Ti(1) C(10) P(2) -13.2(3) . . .
C(5) Ti(1) C(10) C(11) 108.7(2) . . .
C(5) Ti(1) C(10) C(14) -138.1(2) . . .
C(10) Ti(1) C(5) C(1) -31.7(3) . . .
C(10) Ti(1) C(5) C(4) -149.9(2) . . .
C(5) Ti(1) C(11) C(10) -92.5(3) . . .
C(5) Ti(1) C(11) C(12) 149.7(3) . . .
C(11) Ti(1) C(5) C(1) 8.2(3) . . .
C(11) Ti(1) C(5) C(4) -109.9(2) . . .
C(5) Ti(1) C(12) C(11) -55.7(4) . . .
C(5) Ti(1) C(12) C(13) -169.7(2) . . .
C(12) Ti(1) C(5) C(1) 42.0(4) . . .
C(12) Ti(1) C(5) C(4) -76.2(3) . . .
C(5) Ti(1) C(13) C(12) 129.7(12) . . .
C(5) Ti(1) C(13) C(14) 13.4(14) . . .
C(13) Ti(1) C(5) C(1) -79.0(13) . . .
C(13) Ti(1) C(5) C(4) 162.8(12) . . .
C(5) Ti(1) C(14) C(10) 65.3(3) . . .
C(5) Ti(1) C(14) C(13) -177.6(2) . . .
C(14) Ti(1) C(5) C(1) -67.6(3) . . .
C(14) Ti(1) C(5) C(4) 174.3(2) . . .
C(10) Ti(1) C(11) C(12) -117.9(4) . . .
C(11) Ti(1) C(10) P(2) -121.9(4) . . .
C(11) Ti(1) C(10) C(14) 113.3(3) . . .
C(10) Ti(1) C(12) C(11) 36.3(2) . . .
C(10) Ti(1) C(12) C(13) -77.7(2) . . .
C(12) Ti(1) C(10) P(2) -157.8(4) . . .
C(12) Ti(1) C(10) C(11) -35.9(2) . . .
C(12) Ti(1) C(10) C(14) 77.3(2) . . .
C(10) Ti(1) C(13) C(12) 79.4(2) . . .
C(10) Ti(1) C(13) C(14) -36.9(2) . . .
C(13) Ti(1) C(10) P(2) 160.9(3) . . .
C(13) Ti(1) C(10) C(11) -77.2(2) . . .
C(13) Ti(1) C(10) C(14) 36.0(2) . . .
C(10) Ti(1) C(14) C(13) 117.1(3) . . .
C(14) Ti(1) C(10) P(2) 124.9(4) . . .
C(14) Ti(1) C(10) C(11) -113.3(3) . . .
C(11) Ti(1) C(12) C(13) -114.0(4) . . .
C(12) Ti(1) C(11) C(10) 117.9(4) . . .
C(11) Ti(1) C(13) C(12) 37.9(2) . . .
C(11) Ti(1) C(13) C(14) -78.4(2) . . .
C(13) Ti(1) C(11) C(10) 79.4(3) . . .
C(13) Ti(1) C(11) C(12) -38.4(3) . . .
C(11) Ti(1) C(14) C(10) -38.6(2) . . .
C(11) Ti(1) C(14) C(13) 78.5(2) . . .
C(14) Ti(1) C(11) C(10) 38.7(2) . . .
C(14) Ti(1) C(11) C(12) -79.2(3) . . .
C(12) Ti(1) C(13) C(14) -116.3(3) . . .
C(13) Ti(1) C(12) C(11) 114.0(4) . . .
C(12) Ti(1) C(14) C(10) -79.7(2) . . .
C(12) Ti(1) C(14) C(13) 37.4(2) . . .
C(14) Ti(1) C(12) C(11) 77.6(3) . . .
C(14) Ti(1) C(12) C(13) -36.4(2) . . .
C(13) Ti(1) C(14) C(10) -117.1(3) . . .
C(14) Ti(1) C(13) C(12) 116.3(3) . . .
Ru(1) P(1) C(1) Ti(1) -40.4(3) . . .
Ru(1) P(1) C(1) C(2) 58.9(5) . . .
Ru(1) P(1) C(1) C(5) -144.1(4) . . .
Ru(1) P(1) C(6) C(7) -176.2(2) . . .
Ru(1) P(1) C(8) C(9) 60.2(3) . . .
C(1) P(1) C(6) C(7) -46.7(3) . . .
C(6) P(1) C(1) Ti(1) -159.6(2) . . .
C(6) P(1) C(1) C(2) -60.4(4) . . .
C(6) P(1) C(1) C(5) 96.7(4) . . .
C(1) P(1) C(8) C(9) -79.8(3) . . .
C(8) P(1) C(1) Ti(1) 97.1(3) . . .
C(8) P(1) C(1) C(2) -163.6(4) . . .
C(8) P(1) C(1) C(5) -6.6(5) . . .
C(6) P(1) C(8) C(9) -179.0(3) . . .
C(8) P(1) C(6) C(7) 56.8(3) . . .
Ru(1) P(2) C(10) Ti(1) 49.6(3) . . .
Ru(1) P(2) C(10) C(11) -48.3(4) . . .
Ru(1) P(2) C(10) C(14) 150.5(3) . . .
Ru(1) P(2) C(15) C(16) 59.8(3) . . .
Ru(1) P(2) C(17) C(18) 142.1(3) . . .
C(10) P(2) C(15) C(16) -72.0(3) . . .
C(15) P(2) C(10) Ti(1) 174.3(3) . . .
C(15) P(2) C(10) C(11) 76.4(4) . . .
C(15) P(2) C(10) C(14) -84.8(4) . . .
C(10) P(2) C(17) C(18) -81.1(3) . . .
C(17) P(2) C(10) Ti(1) -81.8(3) . . .
C(17) P(2) C(10) C(11) -179.6(4) . . .
C(17) P(2) C(10) C(14) 19.1(4) . . .
C(15) P(2) C(17) C(18) 17.3(3) . . .
C(17) P(2) C(15) C(16) -175.0(3) . . .
Ti(1) C(1) C(2) C(3) -63.1(3) . . .
Ti(1) C(1) C(5) C(4) 62.9(4) . . .
P(1) C(1) C(2) Ti(1) -132.8(3) . . .
P(1) C(1) C(2) C(3) 164.0(4) . . .
P(1) C(1) C(5) Ti(1) 134.2(4) . . .
P(1) C(1) C(5) C(4) -162.9(4) . . .
C(2) C(1) C(5) Ti(1) -65.4(3) . . .
C(2) C(1) C(5) C(4) -2.5(6) . . .
C(5) C(1) C(2) Ti(1) 66.1(3) . . .
C(5) C(1) C(2) C(3) 3.0(6) . . .
Ti(1) C(2) C(3) C(4) -66.7(4) . . .
C(1) C(2) C(3) Ti(1) 64.3(3) . . .
C(1) C(2) C(3) C(4) -2.4(6) . . .
Ti(1) C(3) C(4) C(5) -65.9(4) . . .
C(2) C(3) C(4) Ti(1) 66.8(3) . . .
C(2) C(3) C(4) C(5) 0.9(6) . . .
Ti(1) C(4) C(5) C(1) -63.0(3) . . .
C(3) C(4) C(5) Ti(1) 64.0(4) . . .
C(3) C(4) C(5) C(1) 1.0(6) . . .
Ti(1) C(10) C(11) C(12) 63.2(3) . . .
Ti(1) C(10) C(14) C(13) -63.6(3) . . .
P(2) C(10) C(11) Ti(1) 129.3(3) . . .
P(2) C(10) C(11) C(12) -167.5(3) . . .
P(2) C(10) C(14) Ti(1) -130.2(3) . . .
P(2) C(10) C(14) C(13) 166.2(3) . . .
C(11) C(10) C(14) Ti(1) 65.6(3) . . .
C(11) C(10) C(14) C(13) 2.0(5) . . .
C(14) C(10) C(11) Ti(1) -66.2(3) . . .
C(14) C(10) C(11) C(12) -3.0(5) . . .
Ti(1) C(11) C(12) C(13) 66.7(3) . . .
C(10) C(11) C(12) Ti(1) -63.9(3) . . .
C(10) C(11) C(12) C(13) 2.8(5) . . .
Ti(1) C(12) C(13) C(14) 65.2(3) . . .
C(11) C(12) C(13) Ti(1) -66.7(3) . . .
C(11) C(12) C(13) C(14) -1.5(5) . . .
Ti(1) C(13) C(14) C(10) 63.4(3) . . .
C(12) C(13) C(14) Ti(1) -63.8(3) . . .
C(12) C(13) C(14) C(10) -0.4(5) . . .
Ru(1) C(19) C(20) C(21) 63.8(2) . . .
Ru(1) C(19) C(20) C(25) -124.5(4) . . .
Ru(1) C(19) C(23) C(22) -59.2(3) . . .
Ru(1) C(19) C(23) C(28) 131.0(4) . . .
C(20) C(19) C(23) Ru(1) 62.2(3) . . .
C(20) C(19) C(23) C(22) 3.0(5) . . .
C(20) C(19) C(23) C(28) -166.8(4) . . .
C(23) C(19) C(20) Ru(1) -63.9(3) . . .
C(23) C(19) C(20) C(21) -0.1(3) . . .
C(23) C(19) C(20) C(25) 171.6(4) . . .
C(24) C(19) C(20) Ru(1) 119.8(4) . . .
C(24) C(19) C(20) C(21) -176.4(4) . . .
C(24) C(19) C(20) C(25) -4.7(6) . . .
C(24) C(19) C(23) Ru(1) -121.6(4) . . .
C(24) C(19) C(23) C(22) 179.2(4) . . .
C(24) C(19) C(23) C(28) 9.4(7) . . .
Ru(1) C(20) C(21) C(22) 60.7(3) . . .
Ru(1) C(20) C(21) C(26) -129.3(4) . . .
C(19) C(20) C(21) Ru(1) -63.5(3) . . .
C(19) C(20) C(21) C(22) -2.9(4) . . .
C(19) C(20) C(21) C(26) 167.2(4) . . .
C(25) C(20) C(21) Ru(1) 125.0(4) . . .
C(25) C(20) C(21) C(22) -174.4(4) . . .
C(25) C(20) C(21) C(26) -4.3(7) . . .
Ru(1) C(21) C(22) C(23) 65.3(2) . . .
Ru(1) C(21) C(22) C(27) -130.9(4) . . .
C(20) C(21) C(22) Ru(1) -60.7(3) . . .
C(20) C(21) C(22) C(23) 4.6(4) . . .
C(20) C(21) C(22) C(27) 168.5(4) . . .
C(26) C(21) C(22) Ru(1) 129.0(4) . . .
C(26) C(21) C(22) C(23) -165.7(4) . . .
C(26) C(21) C(22) C(27) -1.9(7) . . .
Ru(1) C(22) C(23) C(19) 59.8(3) . . .
Ru(1) C(22) C(23) C(28) -130.3(4) . . .
C(21) C(22) C(23) Ru(1) -64.5(2) . . .
C(21) C(22) C(23) C(19) -4.7(4) . . .
C(21) C(22) C(23) C(28) 165.2(4) . . .
C(27) C(22) C(23) Ru(1) 132.0(4) . . .
C(27) C(22) C(23) C(19) -168.2(4) . . .
C(27) C(22) C(23) C(28) 1.7(7) . . .
C(30) C(29) C(34) C(33) 1.2(13) . . .
C(34) C(29) C(30) C(31) 0.9(13) . . .
C(29) C(30) C(31) C(32) -3.2(13) . . .
C(30) C(31) C(32) C(33) 3.4(15) . . .
C(31) C(32) C(33) C(34) -1.2(14) . . .
C(32) C(33) C(34) C(29) -1.1(13) . . .
C(36) C(35) C(37) C(36) 2.3(12) . 2_766 2_766
C(37) C(35) C(36) C(37) -2.3(12) 2_766 . .
C(35) C(36) C(37) C(35) 2.4(13) . . 2_766
